data_2231388
loop_
_publ_author_name
'Ni, Sheng-Liang'
'Zhao, Ming-Xing'
'Ge, Hai-Xia'

_publ_section_title
;
 Bis(1<i>H</i>-imidazole-\k<i>N</i>^3^)bis(2-methylbenzoato-\k<i>O</i>)bis(2-methylbenzoic
 acid-\k<i>O</i>)copper(II)
;
_journal_coeditor_code ZS2128
_journal_issue 8
_journal_name_full 'Acta Crystallographica Section E'
_journal_page_first m1123
_journal_page_last m1124
_journal_paper_doi 10.1107/S160053681102839X
_journal_volume 67
_journal_year 2011
_chemical_formula_iupac '[Cu (C8 H7 O2)2 (C3 H4 N2)2 (C8 H8 O2)2]'
_chemical_formula_moiety 'C38 H38 Cu N4 O8'
_chemical_formula_sum 'C38 H38 Cu N4 O8'
_chemical_formula_weight 742.27
_chemical_name_systematic
;
Bis(1<i>H</i>-imidazole-\k<i>N</i>^3^)bis(2-methylbenzoato-\k<i>O</i>)bis(2-
methylbenzoic acid-\k<i>O</i>)copper(II)
;
_space_group_IT_number 14
_symmetry_cell_setting monoclinic
_symmetry_space_group_name_Hall '-P 2ybc'
_symmetry_space_group_name_H-M 'P 1 21/c 1'
_atom_sites_solution_hydrogens geom
_atom_sites_solution_primary direct
_atom_sites_solution_secondary difmap
_audit_creation_method SHELXL-97
_cell_angle_alpha 90.00
_cell_angle_beta 101.90(3)
_cell_angle_gamma 90.00
_cell_formula_units_Z 2
_cell_length_a 8.0866(16)
_cell_length_b 12.193(2)
_cell_length_c 18.887(4)
_cell_measurement_reflns_used 25
_cell_measurement_temperature 298(2)
_cell_measurement_theta_max 27.44
_cell_measurement_theta_min 3.02
_cell_volume 1822.2(6)
_computing_cell_refinement 'RAPID-AUTO (Rigaku, 1998)'
_computing_data_collection 'RAPID-AUTO (Rigaku, 1998)'
_computing_data_reduction 'CrystalStructure (Rigaku/MSC, 2004)'
_computing_molecular_graphics 'SHELXTL (Sheldrick, 2008)'
_computing_publication_material 'SHELXTL (Sheldrick, 2008)'
_computing_structure_refinement 'SHELXL97 (Sheldrick, 2008)'
_computing_structure_solution 'SHELXS97 (Sheldrick, 2008)'
_diffrn_ambient_temperature 298(2)
_diffrn_measured_fraction_theta_full 0.992
_diffrn_measured_fraction_theta_max 0.992
_diffrn_measurement_device_type 'Rigaku R-AXIS RAPID CCD'
_diffrn_measurement_method \w
_diffrn_radiation_monochromator graphite
_diffrn_radiation_source 'fine-focus sealed tube'
_diffrn_radiation_type MoK\a
_diffrn_radiation_wavelength 0.71073
_diffrn_reflns_av_R_equivalents 0.0347
_diffrn_reflns_av_sigmaI/netI 0.0305
_diffrn_reflns_limit_h_max 10
_diffrn_reflns_limit_h_min -9
_diffrn_reflns_limit_k_max 15
_diffrn_reflns_limit_k_min -15
_diffrn_reflns_limit_l_max 24
_diffrn_reflns_limit_l_min -24
_diffrn_reflns_number 17516
_diffrn_reflns_theta_full 27.44
_diffrn_reflns_theta_max 27.44
_diffrn_reflns_theta_min 3.02
_diffrn_standards_number 0
_exptl_absorpt_coefficient_mu 0.656
_exptl_absorpt_correction_T_max 0.901
_exptl_absorpt_correction_T_min 0.846
_exptl_absorpt_correction_type multi-scan
_exptl_absorpt_process_details '(ABSCOR; Higashi, 1995)'
_exptl_crystal_colour blue
_exptl_crystal_density_diffrn 1.353
_exptl_crystal_density_method 'not measured'
_exptl_crystal_description block
_exptl_crystal_F_000 774
_exptl_crystal_size_max 0.51
_exptl_crystal_size_mid 0.20
_exptl_crystal_size_min 0.15
_refine_diff_density_max 0.613
_refine_diff_density_min -0.953
_refine_ls_extinction_method none
_refine_ls_goodness_of_fit_ref 1.141
_refine_ls_hydrogen_treatment mixed
_refine_ls_matrix_type full
_refine_ls_number_parameters 236
_refine_ls_number_reflns 4135
_refine_ls_number_restraints 0
_refine_ls_restrained_S_all 1.141
_refine_ls_R_factor_all 0.0872
_refine_ls_R_factor_gt 0.0463
_refine_ls_shift/su_max 0.000
_refine_ls_shift/su_mean 0.000
_refine_ls_structure_factor_coef Fsqd
_refine_ls_weighting_details 'calc w=1/[\s^2^(Fo^2^)+(0.0599P)^2^+1.5834P] where P=(Fo^2^+2Fc^2^)/3'
_refine_ls_weighting_scheme calc
_refine_ls_wR_factor_gt 0.1093
_refine_ls_wR_factor_ref 0.1636
_reflns_number_gt 2654
_reflns_number_total 4135
_reflns_threshold_expression I>2\s(I)
_cod_data_source_file zs2128.cif
_cod_data_source_block I
_cod_original_sg_symbol_H-M 'P 21/c'
_cod_database_code 2231388
_cod_database_fobs_code 2231388

loop_
_symmetry_equiv_pos_as_xyz
'x, y, z'
'-x, y+1/2, -z+1/2'
'-x, -y, -z'
'x, -y-1/2, z-1/2'

loop_
_atom_site_type_symbol
_atom_site_label
_atom_site_fract_x
_atom_site_fract_y
_atom_site_fract_z
_atom_site_U_iso_or_equiv
_atom_site_adp_type
_atom_site_calc_flag
_atom_site_refinement_flags
_atom_site_occupancy
_atom_site_symmetry_multiplicity
Cu Cu 0.5000 0.5000 0.0000 0.0496(2) Uani d S 1 2
O O1 0.4213(3) 0.64617(17) 0.02095(14) 0.0596(6) Uani d . 1 1
O O2 0.2854(4) 0.6947(2) -0.08906(16) 0.0783(8) Uani d . 1 1
C C1 0.3427(4) 0.7153(2) -0.0237(2) 0.0513(8) Uani d . 1 1
C C2 0.3180(4) 0.8272(2) 0.00562(19) 0.0511(8) Uani d . 1 1
C C3 0.3655(6) 0.8403(3) 0.0799(2) 0.0726(11) Uani d . 1 1
H H3A 0.4116 0.7813 0.1085 0.087 Uiso calc R 1 1
C C4 0.3455(7) 0.9400(4) 0.1122(3) 0.0979(17) Uani d . 1 1
H H4A 0.3769 0.9477 0.1622 0.117 Uiso calc R 1 1
C C5 0.2799(7) 1.0264(3) 0.0705(3) 0.0948(16) Uani d . 1 1
H H5A 0.2671 1.0938 0.0918 0.114 Uiso calc R 1 1
C C6 0.2329(7) 1.0143(3) -0.0021(3) 0.0848(14) Uani d . 1 1
H H6A 0.1882 1.0745 -0.0297 0.102 Uiso calc R 1 1
C C7 0.2485(5) 0.9156(3) -0.0373(2) 0.0640(10) Uani d . 1 1
C C8 0.1914(8) 0.9123(4) -0.1184(2) 0.1054(18) Uani d . 1 1
H H8A 0.1491 0.9831 -0.1356 0.158 Uiso calc R 1 1
H H8B 0.1035 0.8586 -0.1314 0.158 Uiso calc R 1 1
H H8C 0.2852 0.8931 -0.1399 0.158 Uiso calc R 1 1
O O3 0.3580(3) 0.51870(19) -0.14514(16) 0.0670(7) Uani d . 1 1
H H2 0.3217 0.5742 -0.1255 0.080 Uiso d . 1 1
O O4 0.0849(4) 0.4803(2) -0.16537(18) 0.0801(9) Uani d . 1 1
C C9 0.2279(5) 0.4565(3) -0.17091(18) 0.0536(8) Uani d . 1 1
C C10 0.2697(4) 0.3551(3) -0.20755(17) 0.0510(8) Uani d . 1 1
C C11 0.4218(5) 0.3531(3) -0.2315(2) 0.0611(9) Uani d . 1 1
H H11A 0.4940 0.4132 -0.2227 0.073 Uiso calc R 1 1
C C12 0.4669(6) 0.2638(3) -0.2680(2) 0.0715(11) Uani d . 1 1
H H12A 0.5672 0.2642 -0.2848 0.086 Uiso calc R 1 1
C C13 0.3628(6) 0.1750(3) -0.2791(2) 0.0772(12) Uani d . 1 1
H H13A 0.3924 0.1143 -0.3037 0.093 Uiso calc R 1 1
C C14 0.2145(6) 0.1743(3) -0.2545(2) 0.0746(11) Uani d . 1 1
H H14A 0.1468 0.1119 -0.2616 0.089 Uiso calc R 1 1
C C15 0.1622(5) 0.2648(3) -0.21914(19) 0.0599(9) Uani d . 1 1
C C16 -0.0046(6) 0.2574(4) -0.1956(3) 0.0896(14) Uani d . 1 1
H H16A -0.0250 0.3245 -0.1723 0.134 Uiso calc R 1 1
H H16B -0.0014 0.1974 -0.1624 0.134 Uiso calc R 1 1
H H16C -0.0935 0.2455 -0.2372 0.134 Uiso calc R 1 1
N N1 0.2954(3) 0.4336(2) 0.02226(15) 0.0499(6) Uani d . 1 1
N N2 0.0739(4) 0.4079(3) 0.06931(18) 0.0614(8) Uani d . 1 1
H H1 -0.003(6) 0.426(4) 0.095(3) 0.101(16) Uiso d . 1 1
C C17 0.1960(5) 0.4773(3) 0.0623(2) 0.0553(8) Uani d . 1 1
H H17A 0.2098 0.5470 0.0828 0.066 Uiso calc R 1 1
C C18 0.0930(5) 0.3148(3) 0.0321(2) 0.0677(10) Uani d . 1 1
H H18A 0.0249 0.2527 0.0272 0.081 Uiso calc R 1 1
C C19 0.2311(5) 0.3312(3) 0.0036(2) 0.0606(9) Uani d . 1 1
H H19A 0.2757 0.2808 -0.0243 0.073 Uiso calc R 1 1

loop_
_atom_site_aniso_label
_atom_site_aniso_U_11
_atom_site_aniso_U_22
_atom_site_aniso_U_33
_atom_site_aniso_U_12
_atom_site_aniso_U_13
_atom_site_aniso_U_23
Cu 0.0522(3) 0.0276(3) 0.0718(4) 0.0049(2) 0.0195(3) 0.0006(2)
O1 0.0704(16) 0.0301(11) 0.0816(16) 0.0099(11) 0.0236(13) 0.0000(11)
O2 0.109(2) 0.0432(14) 0.0782(19) 0.0115(14) 0.0089(16) -0.0148(13)
C1 0.0493(18) 0.0308(15) 0.077(2) 0.0002(13) 0.0212(17) -0.0053(15)
C2 0.0526(18) 0.0305(15) 0.071(2) -0.0009(13) 0.0140(16) -0.0058(14)
C3 0.094(3) 0.0404(19) 0.076(3) 0.0172(19) -0.001(2) -0.0058(17)
C4 0.136(4) 0.062(3) 0.082(3) 0.028(3) -0.009(3) -0.026(2)
C5 0.123(4) 0.043(2) 0.105(4) 0.024(2) -0.006(3) -0.026(2)
C6 0.111(4) 0.038(2) 0.097(3) 0.019(2) 0.002(3) -0.005(2)
C7 0.081(3) 0.0335(16) 0.075(2) 0.0052(16) 0.011(2) -0.0013(16)
C8 0.178(6) 0.059(3) 0.074(3) 0.023(3) 0.012(3) 0.007(2)
O3 0.0695(17) 0.0451(14) 0.0900(19) -0.0034(12) 0.0250(15) -0.0162(12)
O4 0.0636(17) 0.0740(19) 0.104(2) 0.0116(14) 0.0206(16) -0.0226(16)
C9 0.062(2) 0.0457(17) 0.0527(19) 0.0034(16) 0.0119(16) 0.0010(15)
C10 0.062(2) 0.0423(17) 0.0481(17) 0.0031(15) 0.0102(15) -0.0023(14)
C11 0.069(2) 0.052(2) 0.064(2) 0.0015(17) 0.0177(18) -0.0044(17)
C12 0.076(3) 0.070(3) 0.071(2) 0.015(2) 0.023(2) -0.009(2)
C13 0.097(3) 0.060(2) 0.071(3) 0.017(2) 0.009(2) -0.017(2)
C14 0.094(3) 0.052(2) 0.071(3) -0.009(2) 0.003(2) -0.0131(19)
C15 0.068(2) 0.055(2) 0.054(2) -0.0033(17) 0.0062(17) -0.0018(16)
C16 0.080(3) 0.094(3) 0.097(3) -0.029(3) 0.025(3) -0.017(3)
N1 0.0511(15) 0.0373(14) 0.0620(17) 0.0039(11) 0.0133(13) 0.0012(12)
N2 0.0509(17) 0.066(2) 0.070(2) 0.0089(15) 0.0193(15) 0.0117(16)
C17 0.058(2) 0.0468(19) 0.062(2) 0.0105(15) 0.0143(17) 0.0008(15)
C18 0.060(2) 0.051(2) 0.095(3) -0.0049(17) 0.023(2) 0.005(2)
C19 0.062(2) 0.0398(17) 0.083(3) -0.0035(15) 0.0226(19) -0.0059(17)

loop_
_atom_type_symbol
_atom_type_description
_atom_type_scat_dispersion_real
_atom_type_scat_dispersion_imag
_atom_type_scat_source
C C 0.0033 0.0016 'International Tables Vol C Tables 4.2.6.8 and 6.1.1.4'
H H 0.0000 0.0000 'International Tables Vol C Tables 4.2.6.8 and 6.1.1.4'
N N 0.0061 0.0033 'International Tables Vol C Tables 4.2.6.8 and 6.1.1.4'
O O 0.0106 0.0060 'International Tables Vol C Tables 4.2.6.8 and 6.1.1.4'
Cu Cu 0.3201 1.2651 'International Tables Vol C Tables 4.2.6.8 and 6.1.1.4'

loop_
_geom_angle_atom_site_label_1
_geom_angle_atom_site_label_2
_geom_angle_atom_site_label_3
_geom_angle_site_symmetry_1
_geom_angle_site_symmetry_3
_geom_angle
O1 Cu O1 3_665 . 180.00(15)
O1 Cu N1 3_665 3_665 90.49(10)
O1 Cu N1 . 3_665 89.51(10)
O1 Cu N1 3_665 . 89.51(10)
O1 Cu N1 . . 90.49(10)
N1 Cu N1 3_665 . 180.0
C1 O1 Cu . . 127.6(2)
O2 C1 O1 . . 123.8(3)
O2 C1 C2 . . 119.7(3)
O1 C1 C2 . . 116.5(3)
C3 C2 C7 . . 119.6(3)
C3 C2 C1 . . 116.6(3)
C7 C2 C1 . . 123.8(3)
C2 C3 C4 . . 121.0(4)
C2 C3 H3A . . 119.5
C4 C3 H3A . . 119.5
C5 C4 C3 . . 119.6(4)
C5 C4 H4A . . 120.2
C3 C4 H4A . . 120.2
C6 C5 C4 . . 119.9(4)
C6 C5 H5A . . 120.1
C4 C5 H5A . . 120.1
C5 C6 C7 . . 123.0(4)
C5 C6 H6A . . 118.5
C7 C6 H6A . . 118.5
C6 C7 C2 . . 117.1(4)
C6 C7 C8 . . 118.0(4)
C2 C7 C8 . . 124.9(3)
C7 C8 H8A . . 109.5
C7 C8 H8B . . 109.5
H8A C8 H8B . . 109.5
C7 C8 H8C . . 109.5
H8A C8 H8C . . 109.5
H8B C8 H8C . . 109.5
C9 O3 H2 . . 107.4
O4 C9 O3 . . 122.4(3)
O4 C9 C10 . . 123.3(3)
O3 C9 C10 . . 114.3(3)
C15 C10 C11 . . 119.9(3)
C15 C10 C9 . . 122.4(3)
C11 C10 C9 . . 117.7(3)
C12 C11 C10 . . 121.2(4)
C12 C11 H11A . . 119.4
C10 C11 H11A . . 119.4
C13 C12 C11 . . 119.2(4)
C13 C12 H12A . . 120.4
C11 C12 H12A . . 120.4
C12 C13 C14 . . 120.6(4)
C12 C13 H13A . . 119.7
C14 C13 H13A . . 119.7
C13 C14 C15 . . 121.8(4)
C13 C14 H14A . . 119.1
C15 C14 H14A . . 119.1
C10 C15 C14 . . 117.3(4)
C10 C15 C16 . . 124.7(4)
C14 C15 C16 . . 118.0(4)
C15 C16 H16A . . 109.5
C15 C16 H16B . . 109.5
H16A C16 H16B . . 109.5
C15 C16 H16C . . 109.5
H16A C16 H16C . . 109.5
H16B C16 H16C . . 109.5
C17 N1 C19 . . 105.7(3)
C17 N1 Cu . . 126.5(2)
C19 N1 Cu . . 127.8(2)
C17 N2 C18 . . 108.3(3)
C17 N2 H1 . . 121(3)
C18 N2 H1 . . 131(3)
N1 C17 N2 . . 110.6(3)
N1 C17 H17A . . 124.7
N2 C17 H17A . . 124.7
C19 C18 N2 . . 105.8(3)
C19 C18 H18A . . 127.1
N2 C18 H18A . . 127.1
C18 C19 N1 . . 109.5(3)
C18 C19 H19A . . 125.2
N1 C19 H19A . . 125.2

loop_
_geom_bond_atom_site_label_1
_geom_bond_atom_site_label_2
_geom_bond_site_symmetry_2
_geom_bond_distance
Cu O1 3_665 1.960(2)
Cu O1 . 1.960(2)
Cu O3 3_665 2.753(3)
Cu O3 . 2.753(3)
Cu N1 3_665 1.964(3)
Cu N1 . 1.964(3)
O1 C1 . 1.267(4)
O2 C1 . 1.252(4)
C1 C2 . 1.501(4)
C2 C3 . 1.385(5)
C2 C7 . 1.395(5)
C3 C4 . 1.385(5)
C3 H3A . 0.9300
C4 C5 . 1.356(6)
C4 H4A . 0.9300
C5 C6 . 1.353(7)
C5 H5A . 0.9300
C6 C7 . 1.393(5)
C6 H6A . 0.9300
C7 C8 . 1.506(6)
C8 H8A . 0.9600
C8 H8B . 0.9600
C8 H8C . 0.9600
O3 C9 . 1.307(4)
O3 H2 . 0.8519
O4 C9 . 1.217(4)
C9 C10 . 1.489(5)
C10 C15 . 1.392(5)
C10 C11 . 1.396(5)
C11 C12 . 1.377(5)
C11 H11A . 0.9300
C12 C13 . 1.360(6)
C12 H12A . 0.9300
C13 C14 . 1.373(6)
C13 H13A . 0.9300
C14 C15 . 1.400(5)
C14 H14A . 0.9300
C15 C16 . 1.507(6)
C16 H16A . 0.9600
C16 H16B . 0.9600
C16 H16C . 0.9600
N1 C17 . 1.325(4)
N1 C19 . 1.371(4)
N2 C17 . 1.327(5)
N2 C18 . 1.361(5)
N2 H1 . 0.89(5)
C17 H17A . 0.9300
C18 C19 . 1.350(5)
C18 H18A . 0.9300
C19 H19A . 0.9300

loop_
_geom_hbond_atom_site_label_D
_geom_hbond_atom_site_label_H
_geom_hbond_atom_site_label_A
_geom_hbond_site_symmetry_A
_geom_hbond_distance_DH
_geom_hbond_distance_HA
_geom_hbond_distance_DA
_geom_hbond_angle_DHA
O3 H2 O2 . 0.85 1.67 2.516(3) 168.9
N2 H1 O4 3_565 0.89(5) 1.97(5) 2.786(4) 152(5)
